data_4502086
loop_
_publ_author_name
'Fonari, Marina S.'
'Ganin, Eduard V.'
'Basok, Stepan S.'
'Lyssenko, Konstantin A.'
'Zaworotko, Michael J.'
'Kravtsov, Victor Ch.'

_publ_section_title
;
 Structural Study of Salicylic Acid Salts of a Series of Azacycles and
 Azacrown Ethers&#x2020;
;
_journal_issue 12
_journal_name_full 'Crystal Growth &amp; Design'
_journal_page_first 5210
_journal_paper_doi 10.1021/cg101002x
_journal_volume 10
_journal_year 2010
_chemical_formula_moiety 'C8 H18 N O3, C7 H5 O3'
_chemical_formula_sum 'C15 H23 N O6'
_chemical_formula_weight 313.34
_chemical_name_common
; 
 azonia-12-crown-4 salicylate
;
_chemical_name_systematic
; 
 1,4,7-trioxa-10-azoniacyclododecane 2-hydroxybenzoate
;
_space_group_IT_number 14
_symmetry_cell_setting monoclinic
_symmetry_space_group_name_Hall '-P 2ybc'
_symmetry_space_group_name_H-M 'P 1 21/c 1'
_atom_sites_solution_hydrogens geom
_atom_sites_solution_primary direct
_atom_sites_solution_secondary difmap
_audit_creation_method SHELXL-97
_cell_angle_alpha 90.00
_cell_angle_beta 90.447(3)
_cell_angle_gamma 90.00
_cell_formula_units_Z 8
_cell_length_a 12.0263(19)
_cell_length_b 13.537(2)
_cell_length_c 18.878(3)
_cell_measurement_temperature 100(2)
_cell_volume 3073.2(8)
_computing_cell_refinement 'Bruker SMART-APEX CCD'
_computing_data_collection 'Bruker SMART-APEX CCD'
_computing_data_reduction 'Bruker SMART-APEX CCD'
_computing_molecular_graphics Mercury
_computing_structure_refinement 'SHELXL-97 (Sheldrick, 1997)'
_computing_structure_solution 'SHELXS-97 (Sheldrick, 1990)'
_diffrn_ambient_temperature 100(2)
_diffrn_measured_fraction_theta_full 0.992
_diffrn_measured_fraction_theta_max 0.992
_diffrn_radiation_monochromator graphite
_diffrn_radiation_source 'fine-focus sealed tube'
_diffrn_radiation_type MoK\a
_diffrn_radiation_wavelength 0.71073
_diffrn_reflns_av_R_equivalents 0.0664
_diffrn_reflns_av_sigmaI/netI 0.0948
_diffrn_reflns_limit_h_max 13
_diffrn_reflns_limit_h_min -14
_diffrn_reflns_limit_k_max 16
_diffrn_reflns_limit_k_min -16
_diffrn_reflns_limit_l_max 21
_diffrn_reflns_limit_l_min -23
_diffrn_reflns_number 17347
_diffrn_reflns_theta_full 26.00
_diffrn_reflns_theta_max 26.00
_diffrn_reflns_theta_min 1.50
_exptl_absorpt_coefficient_mu 0.105
_exptl_absorpt_correction_type none
_exptl_crystal_colour colorless
_exptl_crystal_density_diffrn 1.354
_exptl_crystal_density_method 'not measured'
_exptl_crystal_description prism
_exptl_crystal_F_000 1344
_exptl_crystal_size_max 0.20
_exptl_crystal_size_mid 0.18
_exptl_crystal_size_min 0.15
_refine_diff_density_max 0.399
_refine_diff_density_min -0.218
_refine_diff_density_rms 0.046
_refine_ls_extinction_method none
_refine_ls_goodness_of_fit_ref 0.970
_refine_ls_hydrogen_treatment mixed
_refine_ls_matrix_type full
_refine_ls_number_parameters 433
_refine_ls_number_reflns 6003
_refine_ls_number_restraints 2
_refine_ls_restrained_S_all 0.972
_refine_ls_R_factor_all 0.0910
_refine_ls_R_factor_gt 0.0518
_refine_ls_shift/su_max 0.000
_refine_ls_shift/su_mean 0.000
_refine_ls_structure_factor_coef Fsqd
_refine_ls_weighting_details 'calc w=1/[\s^2^(Fo^2^)+(0.0250P)^2^+0.0000P] where P=(Fo^2^+2Fc^2^)/3'
_refine_ls_weighting_scheme calc
_refine_ls_wR_factor_gt 0.0912
_refine_ls_wR_factor_ref 0.1008
_reflns_number_gt 3721
_reflns_number_total 6003
_reflns_threshold_expression >2sigma(I)
_cod_data_source_file cg101002x_si_001.cif
_cod_data_source_block vk2003c1
_cod_original_cell_volume 3073.3(9)
_cod_original_sg_symbol_H-M P21/c
_cod_database_code 4502086

loop_
_symmetry_equiv_pos_as_xyz
'x, y, z'
'-x, y+1/2, -z+1/2'
'-x, -y, -z'
'x, -y-1/2, z-1/2'

loop_
_atom_site_label
_atom_site_type_symbol
_atom_site_fract_x
_atom_site_fract_y
_atom_site_fract_z
_atom_site_U_iso_or_equiv
_atom_site_adp_type
_atom_site_occupancy
_atom_site_symmetry_multiplicity
_atom_site_calc_flag
_atom_site_refinement_flags
_atom_site_disorder_assembly
_atom_site_disorder_group
O1A O 0.51609(19) 0.88573(16) 0.07491(13) 0.0468(7) Uani 1 1 d . . .
O2A O 0.54240(18) 0.72841(15) 0.10687(12) 0.0367(6) Uani 1 1 d . . .
O3A O 0.4366(3) 0.5998(2) 0.0447(2) 0.0331(12) Uani 0.553(3) 1 d PD A 1
H3A H 0.502(4) 0.635(4) 0.076(3) 0.040 Uiso 0.553(3) 1 d PD A 1
O3AA O 0.3682(4) 0.9200(3) -0.0149(3) 0.0404(16) Uani 0.447(3) 1 d PD A 2
H3AA H 0.432(5) 0.919(5) 0.025(3) 0.048 Uiso 0.447(3) 1 d PD A 2
O4A O 0.81135(16) 0.58595(13) 0.07740(11) 0.0293(5) Uani 1 1 d . . .
O5A O 0.95939(16) 0.74293(13) 0.07786(11) 0.0282(5) Uani 1 1 d . . .
O6A O 0.84225(17) 0.91810(13) 0.07013(11) 0.0297(5) Uani 1 1 d . . .
N1A N 0.7519(2) 0.76016(17) 0.14608(14) 0.0221(6) Uani 1 1 d . . .
H1 H 0.795(2) 0.7560(18) 0.1126(15) 0.014(8) Uiso 1 1 d . . .
H2 H 0.672(3) 0.7567(19) 0.1284(16) 0.038(9) Uiso 1 1 d . . .
C1A C 0.4930(3) 0.7952(3) 0.07159(19) 0.0365(9) Uani 1 1 d . . .
C2A C 0.4013(2) 0.7636(2) 0.02249(17) 0.0267(8) Uani 1 1 d . A .
C3A C 0.3758(3) 0.6641(2) 0.01292(18) 0.0335(8) Uani 1 1 d D . .
H3C3 H 0.4173 0.6154 0.0379 0.040 Uiso 0.553(3) 1 calc PR A 2
C4A C 0.2911(3) 0.6350(2) -0.03239(18) 0.0378(9) Uani 1 1 d . A .
H4AA H 0.2744 0.5669 -0.0382 0.045 Uiso 1 1 calc R . .
C5A C 0.2308(3) 0.7053(3) -0.06923(18) 0.0397(9) Uani 1 1 d . . .
H5AA H 0.1723 0.6848 -0.1000 0.048 Uiso 1 1 calc R A .
C6A C 0.2536(3) 0.8038(3) -0.06241(18) 0.0416(9) Uani 1 1 d . A .
H6AA H 0.2120 0.8515 -0.0883 0.050 Uiso 1 1 calc R . .
C7A C 0.3392(3) 0.8329(2) -0.01662(18) 0.0346(8) Uani 1 1 d D . .
H1C7 H 0.3558 0.9012 -0.0118 0.042 Uiso 0.447(3) 1 calc PR A 1
C8A C 0.7735(3) 0.6694(2) 0.18867(17) 0.0285(8) Uani 1 1 d . . .
H8AA H 0.7235 0.6679 0.2301 0.034 Uiso 1 1 calc R . .
H8AB H 0.8513 0.6696 0.2062 0.034 Uiso 1 1 calc R . .
C9A C 0.7536(3) 0.5797(2) 0.14309(17) 0.0328(8) Uani 1 1 d . . .
H9AA H 0.7785 0.5200 0.1690 0.039 Uiso 1 1 calc R . .
H9AB H 0.6729 0.5730 0.1335 0.039 Uiso 1 1 calc R . .
C10A C 0.9293(2) 0.5714(2) 0.08289(17) 0.0312(8) Uani 1 1 d . . .
H10A H 0.9496 0.5065 0.0625 0.037 Uiso 1 1 calc R . .
H10B H 0.9527 0.5722 0.1333 0.037 Uiso 1 1 calc R . .
C11A C 0.9865(3) 0.6521(2) 0.04368(17) 0.0315(8) Uani 1 1 d . . .
H11A H 1.0680 0.6416 0.0446 0.038 Uiso 1 1 calc R . .
H11B H 0.9611 0.6534 -0.0063 0.038 Uiso 1 1 calc R . .
C12A C 1.0061(3) 0.8289(2) 0.04475(17) 0.0334(8) Uani 1 1 d . . .
H12A H 0.9850 0.8313 -0.0060 0.040 Uiso 1 1 calc R . .
H12B H 1.0882 0.8279 0.0486 0.040 Uiso 1 1 calc R . .
C13A C 0.9599(2) 0.9161(2) 0.08305(17) 0.0317(8) Uani 1 1 d . . .
H13A H 0.9753 0.9104 0.1345 0.038 Uiso 1 1 calc R . .
H13B H 0.9946 0.9777 0.0656 0.038 Uiso 1 1 calc R . .
C14A C 0.7754(3) 0.9380(2) 0.13001(16) 0.0304(8) Uani 1 1 d . . .
H14A H 0.6978 0.9495 0.1142 0.036 Uiso 1 1 calc R . .
H14B H 0.8023 0.9991 0.1533 0.036 Uiso 1 1 calc R . .
C15A C 0.7775(3) 0.85403(19) 0.18316(16) 0.0283(8) Uani 1 1 d . . .
H15A H 0.8518 0.8499 0.2059 0.034 Uiso 1 1 calc R . .
H15B H 0.7219 0.8662 0.2205 0.034 Uiso 1 1 calc R . .
O1B O 0.08259(17) 0.19120(14) 0.14508(11) 0.0322(6) Uani 1 1 d . . .
O2B O 0.03631(17) 0.34889(14) 0.16271(12) 0.0359(6) Uani 1 1 d . . .
O3B O -0.1125(2) 0.39231(16) 0.25032(13) 0.0451(7) Uani 1 1 d . . .
H3B H -0.052(3) 0.399(2) 0.2132(18) 0.054 Uiso 1 1 d . . .
O4B O 0.39330(17) 0.07042(13) 0.19800(11) 0.0285(5) Uani 1 1 d . . .
O5B O 0.50518(16) 0.24660(13) 0.17145(11) 0.0283(5) Uani 1 1 d . . .
O6B O 0.35429(17) 0.40152(13) 0.16049(11) 0.0287(5) Uani 1 1 d . . .
N1B N 0.2925(2) 0.21323(17) 0.10932(15) 0.0243(6) Uani 1 1 d . . .
H3 H 0.339(3) 0.225(2) 0.1454(17) 0.038(10) Uiso 1 1 d . . .
H4 H 0.206(3) 0.211(2) 0.1256(18) 0.058(11) Uiso 1 1 d . . .
C1B C 0.0249(3) 0.2569(2) 0.17430(17) 0.0281(8) Uani 1 1 d . . .
C2B C -0.0600(2) 0.2253(2) 0.22622(16) 0.0229(7) Uani 1 1 d . . .
C3B C -0.1250(3) 0.2946(2) 0.26286(18) 0.0303(8) Uani 1 1 d . . .
C4B C -0.2019(3) 0.2646(2) 0.31152(18) 0.0358(9) Uani 1 1 d . . .
H4BA H -0.2460 0.3120 0.3356 0.043 Uiso 1 1 calc R . .
C5B C -0.2150(3) 0.1650(2) 0.32539(18) 0.0388(9) Uani 1 1 d . . .
H5BA H -0.2678 0.1440 0.3594 0.047 Uiso 1 1 calc R . .
C6B C -0.1511(3) 0.0954(2) 0.28972(17) 0.0336(8) Uani 1 1 d . . .
H6BA H -0.1613 0.0270 0.2989 0.040 Uiso 1 1 calc R . .
C7B C -0.0739(3) 0.1253(2) 0.24154(16) 0.0277(8) Uani 1 1 d . . .
H7BA H -0.0293 0.0775 0.2183 0.033 Uiso 1 1 calc R . .
C8B C 0.3195(3) 0.11351(19) 0.08027(16) 0.0283(8) Uani 1 1 d . . .
H8BA H 0.3926 0.1153 0.0566 0.034 Uiso 1 1 calc R . .
H8BB H 0.2626 0.0938 0.0448 0.034 Uiso 1 1 calc R . .
C9B C 0.3223(3) 0.0392(2) 0.14089(16) 0.0308(8) Uani 1 1 d . . .
H9BA H 0.2459 0.0298 0.1589 0.037 Uiso 1 1 calc R . .
H9BB H 0.3487 -0.0252 0.1228 0.037 Uiso 1 1 calc R . .
C10B C 0.5101(2) 0.07384(19) 0.18313(17) 0.0303(8) Uani 1 1 d . . .
H10C H 0.5221 0.0699 0.1314 0.036 Uiso 1 1 calc R . .
H10D H 0.5483 0.0171 0.2058 0.036 Uiso 1 1 calc R . .
C11B C 0.5563(3) 0.1687(2) 0.21138(17) 0.0308(8) Uani 1 1 d . . .
H11C H 0.5390 0.1756 0.2623 0.037 Uiso 1 1 calc R . .
H11D H 0.6380 0.1704 0.2057 0.037 Uiso 1 1 calc R . .
C12B C 0.5341(3) 0.3430(2) 0.19720(17) 0.0320(8) Uani 1 1 d . . .
H12C H 0.6152 0.3540 0.1932 0.038 Uiso 1 1 calc R . .
H12D H 0.5130 0.3499 0.2475 0.038 Uiso 1 1 calc R . .
C13B C 0.4712(3) 0.41638(19) 0.15211(17) 0.0304(8) Uani 1 1 d . . .
H13C H 0.4913 0.4844 0.1665 0.037 Uiso 1 1 calc R . .
H13D H 0.4914 0.4077 0.1018 0.037 Uiso 1 1 calc R . .
C14B C 0.2917(3) 0.3936(2) 0.09617(16) 0.0291(8) Uani 1 1 d . . .
H14C H 0.3130 0.4482 0.0641 0.035 Uiso 1 1 calc R . .
H14D H 0.2116 0.4008 0.1068 0.035 Uiso 1 1 calc R . .
C15B C 0.3104(3) 0.2961(2) 0.05902(16) 0.0296(8) Uani 1 1 d . . .
H15C H 0.2583 0.2899 0.0184 0.036 Uiso 1 1 calc R . .
H15D H 0.3873 0.2934 0.0406 0.036 Uiso 1 1 calc R . .

loop_
_atom_site_aniso_label
_atom_site_aniso_U_11
_atom_site_aniso_U_22
_atom_site_aniso_U_33
_atom_site_aniso_U_23
_atom_site_aniso_U_13
_atom_site_aniso_U_12
O1A 0.0430(16) 0.0405(15) 0.0569(18) -0.0155(13) -0.0009(14) -0.0010(12)
O2A 0.0328(14) 0.0419(15) 0.0354(15) -0.0009(11) -0.0063(12) 0.0023(11)
O3A 0.043(3) 0.013(2) 0.043(3) 0.0094(18) -0.009(2) 0.0018(18)
O3AA 0.051(4) 0.023(3) 0.046(4) 0.003(3) 0.007(3) 0.011(3)
O4A 0.0310(13) 0.0248(11) 0.0321(14) 0.0015(10) -0.0030(11) -0.0002(9)
O5A 0.0312(13) 0.0236(11) 0.0298(13) -0.0017(10) 0.0057(11) -0.0021(9)
O6A 0.0321(13) 0.0286(12) 0.0284(14) 0.0013(10) -0.0039(11) -0.0023(10)
N1A 0.0233(17) 0.0250(14) 0.0181(16) -0.0004(12) 0.0011(13) 0.0006(12)
C1A 0.026(2) 0.052(2) 0.032(2) -0.0140(19) 0.0108(17) -0.0014(17)
C2A 0.0194(18) 0.040(2) 0.0207(18) -0.0041(16) 0.0059(15) -0.0028(14)
C3A 0.031(2) 0.042(2) 0.027(2) -0.0003(17) 0.0058(17) -0.0009(17)
C4A 0.032(2) 0.049(2) 0.033(2) -0.0065(18) 0.0023(18) -0.0100(17)
C5A 0.028(2) 0.063(2) 0.028(2) 0.0015(19) -0.0041(18) -0.0109(18)
C6A 0.038(2) 0.057(2) 0.030(2) 0.0125(18) -0.0023(19) -0.0043(18)
C7A 0.037(2) 0.035(2) 0.032(2) 0.0013(17) 0.0097(18) -0.0059(17)
C8A 0.0337(19) 0.0297(18) 0.0222(19) 0.0092(15) 0.0022(16) -0.0007(14)
C9A 0.036(2) 0.0266(18) 0.036(2) 0.0103(16) -0.0007(17) -0.0044(15)
C10A 0.036(2) 0.0239(17) 0.034(2) -0.0028(15) 0.0009(17) 0.0079(14)
C11A 0.033(2) 0.0322(19) 0.029(2) -0.0056(15) 0.0026(17) 0.0057(15)
C12A 0.031(2) 0.038(2) 0.030(2) 0.0050(16) 0.0054(17) -0.0075(15)
C13A 0.036(2) 0.0278(18) 0.032(2) 0.0058(15) -0.0019(17) -0.0077(14)
C14A 0.038(2) 0.0224(17) 0.030(2) -0.0058(15) -0.0016(17) -0.0018(14)
C15A 0.033(2) 0.0281(17) 0.0240(19) -0.0082(14) -0.0001(16) -0.0006(14)
O1B 0.0299(14) 0.0345(13) 0.0321(14) -0.0043(11) 0.0053(11) 0.0011(10)
O2B 0.0368(14) 0.0302(13) 0.0407(15) 0.0078(11) -0.0002(12) -0.0043(10)
O3B 0.0526(18) 0.0319(14) 0.0508(18) -0.0028(13) -0.0045(14) 0.0072(12)
O4B 0.0352(14) 0.0247(12) 0.0256(13) -0.0003(10) 0.0036(11) 0.0042(9)
O5B 0.0305(13) 0.0243(11) 0.0301(13) -0.0016(10) -0.0043(11) 0.0010(10)
O6B 0.0333(13) 0.0248(11) 0.0282(14) 0.0021(10) 0.0047(11) -0.0003(9)
N1B 0.0289(17) 0.0228(14) 0.0211(16) -0.0019(12) 0.0002(14) -0.0009(12)
C1B 0.0216(18) 0.0337(18) 0.029(2) 0.0026(16) -0.0090(15) -0.0037(15)
C2B 0.0217(18) 0.0294(18) 0.0174(18) -0.0007(13) -0.0030(14) -0.0015(13)
C3B 0.033(2) 0.0258(18) 0.032(2) -0.0014(16) -0.0077(17) -0.0002(14)
C4B 0.027(2) 0.054(2) 0.027(2) -0.0070(17) 0.0018(17) 0.0033(16)
C5B 0.036(2) 0.054(2) 0.027(2) 0.0019(18) -0.0004(17) -0.0068(18)
C6B 0.034(2) 0.0338(19) 0.033(2) 0.0054(16) -0.0064(18) -0.0054(16)
C7B 0.030(2) 0.0280(18) 0.0247(19) 0.0008(14) -0.0035(16) -0.0063(14)
C8B 0.0328(19) 0.0249(17) 0.027(2) -0.0078(15) 0.0020(16) 0.0019(14)
C9B 0.038(2) 0.0221(16) 0.032(2) -0.0052(15) 0.0066(17) -0.0001(14)
C10B 0.031(2) 0.0305(17) 0.029(2) 0.0007(15) 0.0056(16) 0.0096(14)
C11B 0.032(2) 0.0336(19) 0.026(2) -0.0011(15) -0.0036(16) 0.0065(15)
C12B 0.034(2) 0.0317(18) 0.030(2) -0.0046(16) 0.0042(17) -0.0026(15)
C13B 0.037(2) 0.0213(16) 0.033(2) -0.0062(15) 0.0091(17) -0.0054(14)
C14B 0.035(2) 0.0239(17) 0.029(2) 0.0079(15) 0.0036(17) 0.0020(14)
C15B 0.038(2) 0.0326(18) 0.0180(19) 0.0052(14) 0.0027(16) 0.0017(15)

loop_
_atom_type_symbol
_atom_type_description
_atom_type_scat_dispersion_real
_atom_type_scat_dispersion_imag
_atom_type_scat_source
C C 0.0033 0.0016 'International Tables Vol C Tables 4.2.6.8 and 6.1.1.4'
H H 0.0000 0.0000 'International Tables Vol C Tables 4.2.6.8 and 6.1.1.4'
N N 0.0061 0.0033 'International Tables Vol C Tables 4.2.6.8 and 6.1.1.4'
O O 0.0106 0.0060 'International Tables Vol C Tables 4.2.6.8 and 6.1.1.4'

loop_
_geom_angle_atom_site_label_1
_geom_angle_atom_site_label_2
_geom_angle_atom_site_label_3
_geom_angle
C1A O1A H3AA 97(2)
C1A O2A H3A 104.4(19)
C3A O3A H3A 111(3)
C7A O3AA H3AA 102(3)
C9A O4A C10A 114.6(2)
C11A O5A C12A 114.2(2)
C14A O6A C13A 115.6(2)
C15A N1A C8A 114.7(3)
C15A N1A H1 106.9(18)
C8A N1A H1 104.5(18)
C15A N1A H2 112.7(15)
C8A N1A H2 107.4(15)
H1 N1A H2 110(3)
O1A C1A O2A 124.5(3)
O1A C1A C2A 118.1(3)
O2A C1A C2A 117.5(3)
C3A C2A C7A 117.5(3)
C3A C2A C1A 121.1(3)
C7A C2A C1A 121.4(3)
O3A C3A C4A 120.7(4)
O3A C3A C2A 118.1(3)
C4A C3A C2A 121.1(3)
O3A C3A H3C3 3.2
C4A C3A H3C3 119.5
C2A C3A H3C3 119.5
C5A C4A C3A 119.8(3)
C5A C4A H4AA 120.1
C3A C4A H4AA 120.1
C6A C5A C4A 121.4(3)
C6A C5A H5AA 119.3
C4A C5A H5AA 119.3
C5A C6A C7A 118.7(3)
C5A C6A H6AA 120.7
C7A C6A H6AA 120.7
O3AA C7A C6A 119.7(4)
O3AA C7A C2A 118.4(4)
C6A C7A C2A 121.6(3)
O3AA C7A H1C7 5.9
C6A C7A H1C7 119.2
C2A C7A H1C7 119.2
N1A C8A C9A 109.3(3)
N1A C8A H8AA 109.8
C9A C8A H8AA 109.8
N1A C8A H8AB 109.8
C9A C8A H8AB 109.8
H8AA C8A H8AB 108.3
O4A C9A C8A 111.8(2)
O4A C9A H9AA 109.3
C8A C9A H9AA 109.3
O4A C9A H9AB 109.3
C8A C9A H9AB 109.3
H9AA C9A H9AB 107.9
O4A C10A C11A 108.9(2)
O4A C10A H10A 109.9
C11A C10A H10A 109.9
O4A C10A H10B 109.9
C11A C10A H10B 109.9
H10A C10A H10B 108.3
O5A C11A C10A 107.4(2)
O5A C11A H11A 110.2
C10A C11A H11A 110.2
O5A C11A H11B 110.2
C10A C11A H11B 110.2
H11A C11A H11B 108.5
O5A C12A C13A 106.4(3)
O5A C12A H12A 110.5
C13A C12A H12A 110.5
O5A C12A H12B 110.5
C13A C12A H12B 110.5
H12A C12A H12B 108.6
O6A C13A C12A 107.6(2)
O6A C13A H13A 110.2
C12A C13A H13A 110.2
O6A C13A H13B 110.2
C12A C13A H13B 110.2
H13A C13A H13B 108.5
O6A C14A C15A 112.2(2)
O6A C14A H14A 109.2
C15A C14A H14A 109.2
O6A C14A H14B 109.2
C15A C14A H14B 109.2
H14A C14A H14B 107.9
N1A C15A C14A 109.1(3)
N1A C15A H15A 109.9
C14A C15A H15A 109.9
N1A C15A H15B 109.9
C14A C15A H15B 109.9
H15A C15A H15B 108.3
C3B O3B H3B 106.7(17)
C9B O4B C10B 116.1(2)
C11B O5B C12B 112.9(2)
C14B O6B C13B 115.4(2)
C15B N1B C8B 114.5(2)
C15B N1B H3 104.8(19)
C8B N1B H3 107.9(19)
C15B N1B H4 110.0(16)
C8B N1B H4 107.2(16)
H3 N1B H4 113(3)
O1B C1B O2B 123.8(3)
O1B C1B C2B 118.1(3)
O2B C1B C2B 118.1(3)
C7B C2B C3B 118.5(3)
C7B C2B C1B 120.0(3)
C3B C2B C1B 121.4(3)
O3B C3B C4B 118.9(3)
O3B C3B C2B 120.2(3)
C4B C3B C2B 120.9(3)
C3B C4B C5B 119.6(3)
C3B C4B H4BA 120.2
C5B C4B H4BA 120.2
C4B C5B C6B 120.2(3)
C4B C5B H5BA 119.9
C6B C5B H5BA 119.9
C7B C6B C5B 120.2(3)
C7B C6B H6BA 119.9
C5B C6B H6BA 119.9
C6B C7B C2B 120.5(3)
C6B C7B H7BA 119.7
C2B C7B H7BA 119.7
N1B C8B C9B 108.9(2)
N1B C8B H8BA 109.9
C9B C8B H8BA 109.9
N1B C8B H8BB 109.9
C9B C8B H8BB 109.9
H8BA C8B H8BB 108.3
O4B C9B C8B 112.3(2)
O4B C9B H9BA 109.1
C8B C9B H9BA 109.1
O4B C9B H9BB 109.1
C8B C9B H9BB 109.1
H9BA C9B H9BB 107.9
O4B C10B C11B 108.6(2)
O4B C10B H10C 110.0
C11B C10B H10C 110.0
O4B C10B H10D 110.0
C11B C10B H10D 110.0
H10C C10B H10D 108.4
O5B C11B C10B 106.7(2)
O5B C11B H11C 110.4
C10B C11B H11C 110.4
O5B C11B H11D 110.4
C10B C11B H11D 110.4
H11C C11B H11D 108.6
O5B C12B C13B 106.8(2)
O5B C12B H12C 110.4
C13B C12B H12C 110.4
O5B C12B H12D 110.4
C13B C12B H12D 110.4
H12C C12B H12D 108.6
O6B C13B C12B 109.5(2)
O6B C13B H13C 109.8
C12B C13B H13C 109.8
O6B C13B H13D 109.8
C12B C13B H13D 109.8
H13C C13B H13D 108.2
O6B C14B C15B 112.4(2)
O6B C14B H14C 109.1
C15B C14B H14C 109.1
O6B C14B H14D 109.1
C15B C14B H14D 109.1
H14C C14B H14D 107.9
N1B C15B C14B 109.8(2)
N1B C15B H15C 109.7
C14B C15B H15C 109.7
N1B C15B H15D 109.7
C14B C15B H15D 109.7
H15C C15B H15D 108.2

loop_
_geom_bond_atom_site_label_1
_geom_bond_atom_site_label_2
_geom_bond_distance
O1A C1A 1.258(4)
O1A H3AA 1.45(5)
O2A C1A 1.268(4)
O2A H3A 1.48(5)
O3A C3A 1.282(4)
O3A H3A 1.08(5)
O3AA C7A 1.230(5)
O3AA H3AA 1.07(5)
O4A C9A 1.429(3)
O4A C10A 1.435(3)
O5A C11A 1.427(3)
O5A C12A 1.437(3)
O6A C14A 1.418(3)
O6A C13A 1.434(3)
N1A C15A 1.482(3)
N1A C8A 1.490(4)
N1A H1 0.82(3)
N1A H2 1.02(3)
C1A C2A 1.497(4)
C2A C3A 1.394(4)
C2A C7A 1.405(4)
C3A C4A 1.382(4)
C3A H3C3 0.9500
C4A C5A 1.382(4)
C4A H4AA 0.9500
C5A C6A 1.367(4)
C5A H5AA 0.9500
C6A C7A 1.395(4)
C6A H6AA 0.9500
C7A H1C7 0.9500
C8A C9A 1.507(4)
C8A H8AA 0.9900
C8A H8AB 0.9900
C9A H9AA 0.9900
C9A H9AB 0.9900
C10A C11A 1.491(4)
C10A H10A 0.9900
C10A H10B 0.9900
C11A H11A 0.9900
C11A H11B 0.9900
C12A C13A 1.494(4)
C12A H12A 0.9900
C12A H12B 0.9900
C13A H13A 0.9900
C13A H13B 0.9900
C14A C15A 1.516(4)
C14A H14A 0.9900
C14A H14B 0.9900
C15A H15A 0.9900
C15A H15B 0.9900
O1B C1B 1.258(3)
O2B C1B 1.272(3)
O3B C3B 1.353(3)
O3B H3B 1.01(3)
O4B C9B 1.434(3)
O4B C10B 1.436(3)
O5B C11B 1.432(3)
O5B C12B 1.434(3)
O6B C14B 1.428(3)
O6B C13B 1.430(3)
N1B C15B 1.486(4)
N1B C8B 1.494(3)
N1B H3 0.90(3)
N1B H4 1.08(3)
C1B C2B 1.484(4)
C2B C7B 1.395(4)
C2B C3B 1.406(4)
C3B C4B 1.371(4)
C4B C5B 1.382(4)
C4B H4BA 0.9500
C5B C6B 1.393(4)
C5B H5BA 0.9500
C6B C7B 1.366(4)
C6B H6BA 0.9500
C7B H7BA 0.9500
C8B C9B 1.524(4)
C8B H8BA 0.9900
C8B H8BB 0.9900
C9B H9BA 0.9900
C9B H9BB 0.9900
C10B C11B 1.495(4)
C10B H10C 0.9900
C10B H10D 0.9900
C11B H11C 0.9900
C11B H11D 0.9900
C12B C13B 1.508(4)
C12B H12C 0.9900
C12B H12D 0.9900
C13B H13C 0.9900
C13B H13D 0.9900
C14B C15B 1.513(4)
C14B H14C 0.9900
C14B H14D 0.9900
C15B H15C 0.9900
C15B H15D 0.9900

loop_
_geom_hbond_atom_site_label_D
_geom_hbond_atom_site_label_H
_geom_hbond_atom_site_label_A
_geom_hbond_distance_DH
_geom_hbond_distance_HA
_geom_hbond_distance_DA
_geom_hbond_angle_DHA
O3A H3A O2A 1.08(5) 1.48(5) 2.451(4) 146(4)
O3AA H3AA O1A 1.07(5) 1.45(5) 2.490(6) 162(6)
N1A H1 O5A 0.82(3) 2.09(3) 2.827(3) 148(3)
N1A H1 O6A 0.82(3) 2.41(3) 2.799(3) 110(2)
N1A H2 O2A 1.02(3) 1.65(3) 2.655(3) 168(2)
O3B H3B O2B 1.01(3) 1.59(3) 2.516(3) 150(3)
N1B H3 O5B 0.90(3) 2.07(3) 2.842(4) 143(3)
N1B H4 O1B 1.08(3) 1.56(4) 2.635(3) 171(3)
